data_7114556
loop_
_publ_author_name
'Doedens, Robert J.'
'Yohannes, Elizabeth'
'Khan, M. Ishaque'

_publ_section_title
;
 Novel water clusters in the crystalline state: structures of a
 symmetrical, cyclic hexamer and an &#x2018;opened-cube&#x2019; octamer
;
_journal_issue 1
_journal_name_full 'Chemical Communications'
_journal_page_first 62
_journal_paper_doi 10.1039/b108866a
_journal_year 2002
_chemical_formula_sum 'H72 Li6 Ni3 O82 S V18'
_chemical_formula_weight 2551.33
_chemical_name_systematic
; 
? 
;
_space_group_IT_number 229
_symmetry_cell_setting cubic
_symmetry_space_group_name_Hall '-I 4 2 3'
_symmetry_space_group_name_H-M 'I m -3 m'
_atom_sites_solution_hydrogens difmap
_atom_sites_solution_primary direct
_atom_sites_solution_secondary difmap
_audit_creation_method SHELXL-97
_cell_angle_alpha 90.00
_cell_angle_beta 90.00
_cell_angle_gamma 90.00
_cell_formula_units_Z 2
_cell_length_a 15.4344(4)
_cell_length_b 15.4344(4)
_cell_length_c 15.4344(4)
_cell_measurement_reflns_used 8192
_cell_measurement_temperature 163(2)
_cell_measurement_theta_max 28.3
_cell_measurement_theta_min 2.0
_cell_volume 3676.79(17)
_computing_cell_refinement 'Bruker SMART/SAINT'
_computing_data_collection 'Bruker SMART'
_computing_data_reduction 'Bruker SAINT/SHELXTL'
_computing_molecular_graphics 'Bruker SHELXTL'
_computing_publication_material 'Bruker SHELXTL'
_computing_structure_refinement 'Bruker SHELXTL'
_computing_structure_solution 'Bruker SHELXTL'
_diffrn_ambient_temperature 163(2)
_diffrn_measured_fraction_theta_full 0.996
_diffrn_measured_fraction_theta_max 0.996
_diffrn_measurement_device_type 'Bruker SMART system'
_diffrn_measurement_method '20s frames at 0.3 deg increments in \w'
_diffrn_radiation_monochromator graphite
_diffrn_radiation_source 'normal focus sealed tube'
_diffrn_radiation_type MoK\a
_diffrn_radiation_wavelength 0.71073
_diffrn_reflns_av_R_equivalents 0.0206
_diffrn_reflns_av_sigmaI/netI 0.0081
_diffrn_reflns_limit_h_max 20
_diffrn_reflns_limit_h_min -12
_diffrn_reflns_limit_k_max 20
_diffrn_reflns_limit_k_min -20
_diffrn_reflns_limit_l_max 17
_diffrn_reflns_limit_l_min -19
_diffrn_reflns_number 12057
_diffrn_reflns_theta_full 28.30
_diffrn_reflns_theta_max 28.30
_diffrn_reflns_theta_min 1.87
_diffrn_standards_decay_% 0
_diffrn_standards_interval_count n/a
_diffrn_standards_interval_time n/a
_diffrn_standards_number n/a
_exptl_absorpt_coefficient_mu 3.077
_exptl_absorpt_correction_T_max 0.647
_exptl_absorpt_correction_T_min 0.602
_exptl_absorpt_correction_type empirical
_exptl_absorpt_process_details 'computed via SADABS'
_exptl_crystal_colour 'Deep Green'
_exptl_crystal_density_diffrn 2.304
_exptl_crystal_density_meas ?
_exptl_crystal_density_method 'not measured'
_exptl_crystal_description Octahedron
_exptl_crystal_F_000 2520
_exptl_crystal_size_max 0.21
_exptl_crystal_size_mid 0.21
_exptl_crystal_size_min 0.20
_refine_diff_density_max 0.582
_refine_diff_density_min -2.153
_refine_diff_density_rms 0.153
_refine_ls_extinction_coef n/a
_refine_ls_extinction_method none
_refine_ls_goodness_of_fit_ref 1.218
_refine_ls_hydrogen_treatment mixed
_refine_ls_matrix_type full
_refine_ls_number_parameters 41
_refine_ls_number_reflns 488
_refine_ls_number_restraints 0
_refine_ls_restrained_S_all 1.218
_refine_ls_R_factor_all 0.0353
_refine_ls_R_factor_gt 0.0349
_refine_ls_shift/su_max 0.049
_refine_ls_shift/su_mean 0.008
_refine_ls_structure_factor_coef Fsqd
_refine_ls_weighting_details 'w=1/[\s^2^(Fo^2^)+(0.065P)^2^+32.0P] where P=(Fo^2^+2Fc^2^)/3'
_refine_ls_weighting_scheme calc
_refine_ls_wR_factor_gt 0.1267
_refine_ls_wR_factor_ref 0.1271
_reflns_number_gt 484
_reflns_number_total 488
_reflns_threshold_expression >2sigma(I)
_cod_data_source_file b108866a.txt
_cod_data_source_block isk16a
_cod_depositor_comments
;
The following automatic conversions were performed:

'_symmetry_cell_setting' value 'Cubic' changed to 'cubic' according
to
/usr/data/users/saulius/automatic-downloads/retrospective/RSC/lib/dictionaries/cif_core.dic
dictionary named 'cif_core.dic' version 2.4.2 from 2011-04-26.

Automatic conversion script
Id: cif_fix_values 2281 2013-09-26 08:29:07Z andrius 

The following automatic conversions were performed:

'_exptl_crystal_density_meas' value 'none' was changed to '?' - the
value is perceived as not measured.

Automatic conversion script
Id: cif_fix_values 3008 2015-01-20 13:52:24Z robertas 
;
_cod_original_sg_symbol_H-M Im-3m
_cod_database_code 7114556

loop_
_symmetry_equiv_pos_as_xyz
'x, y, z'
'-x, -y, z'
'-x, y, -z'
'x, -y, -z'
'z, x, y'
'z, -x, -y'
'-z, -x, y'
'-z, x, -y'
'y, z, x'
'-y, z, -x'
'y, -z, -x'
'-y, -z, x'
'y, x, -z'
'-y, -x, -z'
'y, -x, z'
'-y, x, z'
'x, z, -y'
'-x, z, y'
'-x, -z, -y'
'x, -z, y'
'z, y, -x'
'z, -y, x'
'-z, y, x'
'-z, -y, -x'
'x+1/2, y+1/2, z+1/2'
'-x+1/2, -y+1/2, z+1/2'
'-x+1/2, y+1/2, -z+1/2'
'x+1/2, -y+1/2, -z+1/2'
'z+1/2, x+1/2, y+1/2'
'z+1/2, -x+1/2, -y+1/2'
'-z+1/2, -x+1/2, y+1/2'
'-z+1/2, x+1/2, -y+1/2'
'y+1/2, z+1/2, x+1/2'
'-y+1/2, z+1/2, -x+1/2'
'y+1/2, -z+1/2, -x+1/2'
'-y+1/2, -z+1/2, x+1/2'
'y+1/2, x+1/2, -z+1/2'
'-y+1/2, -x+1/2, -z+1/2'
'y+1/2, -x+1/2, z+1/2'
'-y+1/2, x+1/2, z+1/2'
'x+1/2, z+1/2, -y+1/2'
'-x+1/2, z+1/2, y+1/2'
'-x+1/2, -z+1/2, -y+1/2'
'x+1/2, -z+1/2, y+1/2'
'z+1/2, y+1/2, -x+1/2'
'z+1/2, -y+1/2, x+1/2'
'-z+1/2, y+1/2, x+1/2'
'-z+1/2, -y+1/2, -x+1/2'
'-x, -y, -z'
'x, y, -z'
'x, -y, z'
'-x, y, z'
'-z, -x, -y'
'-z, x, y'
'z, x, -y'
'z, -x, y'
'-y, -z, -x'
'y, -z, x'
'-y, z, x'
'y, z, -x'
'-y, -x, z'
'y, x, z'
'-y, x, -z'
'y, -x, -z'
'-x, -z, y'
'x, -z, -y'
'x, z, y'
'-x, z, -y'
'-z, -y, x'
'-z, y, -x'
'z, -y, -x'
'z, y, x'
'-x+1/2, -y+1/2, -z+1/2'
'x+1/2, y+1/2, -z+1/2'
'x+1/2, -y+1/2, z+1/2'
'-x+1/2, y+1/2, z+1/2'
'-z+1/2, -x+1/2, -y+1/2'
'-z+1/2, x+1/2, y+1/2'
'z+1/2, x+1/2, -y+1/2'
'z+1/2, -x+1/2, y+1/2'
'-y+1/2, -z+1/2, -x+1/2'
'y+1/2, -z+1/2, x+1/2'
'-y+1/2, z+1/2, x+1/2'
'y+1/2, z+1/2, -x+1/2'
'-y+1/2, -x+1/2, z+1/2'
'y+1/2, x+1/2, z+1/2'
'-y+1/2, x+1/2, -z+1/2'
'y+1/2, -x+1/2, -z+1/2'
'-x+1/2, -z+1/2, y+1/2'
'x+1/2, -z+1/2, -y+1/2'
'x+1/2, z+1/2, y+1/2'
'-x+1/2, z+1/2, -y+1/2'
'-z+1/2, -y+1/2, x+1/2'
'-z+1/2, y+1/2, -x+1/2'
'z+1/2, -y+1/2, -x+1/2'
'z+1/2, y+1/2, x+1/2'

loop_
_atom_site_label
_atom_site_type_symbol
_atom_site_fract_x
_atom_site_fract_y
_atom_site_fract_z
_atom_site_U_iso_or_equiv
_atom_site_adp_type
_atom_site_occupancy
_atom_site_symmetry_multiplicity
_atom_site_calc_flag
_atom_site_refinement_flags
Ni1 Ni 0.5000 0.0000 0.0000 0.0190(4) Uani 1 16 d S
V1 V 0.16744(4) 0.16744(4) 0.0000 0.0068(3) Uani 1 4 d S
V2 V 0.25927(10) 0.0000 0.0000 0.0113(4) Uani 1 8 d S
S1 S 0.0000 0.0000 0.0000 0.0048(8) Uiso 1 48 d S
O1 O 0.08292(16) 0.08292(16) 0.2119(2) 0.0197(8) Uani 1 2 d S
O2 O 0.2403(2) 0.2403(2) 0.0000 0.0145(9) Uani 1 4 d S
O3 O 0.3653(4) 0.0000 0.0000 0.0185(14) Uani 1 8 d S
O4 O 0.0551(4) 0.0551(4) 0.0551(4) 0.0099(19) Uani 0.50 6 d SP
O5 O 0.33896(17) 0.33896(17) 0.1444(2) 0.0211(7) Uani 1 2 d S
O6A O 0.5000 -0.1175(6) -0.0632(6) 0.0176(17) Uiso 0.38 2 d SP
O6B O 0.5000 -0.0930(9) -0.0930(9) 0.017(4) Uiso 0.24 4 d SP
H5A H 0.3624 0.3624 0.1889 0.032 Uiso 1 2 d S
H5B H 0.3436 0.2812 0.1519 0.032 Uiso 0.50 1 d P
Li1 Li 0.5000 -0.250(3) -0.048(3) 0.028(7) Uiso 0.25 2 d SP

loop_
_atom_site_aniso_label
_atom_site_aniso_U_11
_atom_site_aniso_U_22
_atom_site_aniso_U_33
_atom_site_aniso_U_23
_atom_site_aniso_U_13
_atom_site_aniso_U_12
Ni1 0.0110(8) 0.0230(6) 0.0230(6) 0.000 0.000 0.000
V1 0.0065(4) 0.0065(4) 0.0075(5) 0.000 0.000 -0.0020(3)
V2 0.0067(7) 0.0136(5) 0.0136(5) 0.000 0.000 0.000
O1 0.0147(10) 0.0147(10) 0.030(2) 0.0119(10) 0.0119(10) 0.0092(12)
O2 0.0119(13) 0.0119(13) 0.020(2) 0.000 0.000 -0.0043(16)
O3 0.007(3) 0.024(2) 0.024(2) 0.000 0.000 0.000
O4 0.0099(19) 0.0099(19) 0.0099(19) -0.001(2) -0.001(2) -0.001(2)
O5 0.0224(11) 0.0224(11) 0.0184(17) -0.0051(10) -0.0051(10) -0.0029(14)

loop_
_atom_type_symbol
_atom_type_description
_atom_type_scat_dispersion_real
_atom_type_scat_dispersion_imag
_atom_type_scat_source
O O 0.0106 0.0060 'International Tables Vol C Tables 4.2.6.8 and 6.1.1.4'
H H 0.0000 0.0000 'International Tables Vol C Tables 4.2.6.8 and 6.1.1.4'
V V 0.3005 0.5294 'International Tables Vol C Tables 4.2.6.8 and 6.1.1.4'
Ni Ni 0.3393 1.1124 'International Tables Vol C Tables 4.2.6.8 and 6.1.1.4'
S S 0.1246 0.1234 'International Tables Vol C Tables 4.2.6.8 and 6.1.1.4'
Li Li -0.0003 0.0001 'International Tables Vol C Tables 4.2.6.8 and 6.1.1.4'

loop_
_geom_angle_atom_site_label_1
_geom_angle_atom_site_label_2
_geom_angle_atom_site_label_3
_geom_angle
_geom_angle_site_symmetry_1
_geom_angle_site_symmetry_3
O6B Ni1 O6B 180.0(12) 49_655 .
O6B Ni1 O6B 90.0 49_655 50
O6B Ni1 O6B 90.0 . 50
O6B Ni1 O6B 90.0 49_655 2_655
O6B Ni1 O6B 90.0 . 2_655
O6B Ni1 O6B 180.0(12) 50 2_655
O6B Ni1 O6A 16.7(3) 49_655 66
O6B Ni1 O6A 163.3(3) . 66
O6B Ni1 O6A 73.3(3) 50 66
O6B Ni1 O6A 106.7(3) 2_655 66
O6B Ni1 O6A 16.7(3) 49_655 49_655
O6B Ni1 O6A 163.3(3) . 49_655
O6B Ni1 O6A 106.7(3) 50 49_655
O6B Ni1 O6A 73.3(3) 2_655 49_655
O6A Ni1 O6A 33.4(6) 66 49_655
O6B Ni1 O6A 163.3(3) 49_655 .
O6B Ni1 O6A 16.7(3) . .
O6B Ni1 O6A 73.3(3) 50 .
O6B Ni1 O6A 106.7(3) 2_655 .
O6A Ni1 O6A 146.6(6) 66 .
O6A Ni1 O6A 180.0(5) 49_655 .
O6B Ni1 O6A 73.3(3) 49_655 2_655
O6B Ni1 O6A 106.7(3) . 2_655
O6B Ni1 O6A 163.3(3) 50 2_655
O6B Ni1 O6A 16.7(3) 2_655 2_655
O6A Ni1 O6A 90.0 66 2_655
O6A Ni1 O6A 56.6(6) 49_655 2_655
O6A Ni1 O6A 123.4(6) . 2_655
O6B Ni1 O6A 73.3(3) 49_655 17
O6B Ni1 O6A 106.7(3) . 17
O6B Ni1 O6A 16.7(3) 50 17
O6B Ni1 O6A 163.3(3) 2_655 17
O6A Ni1 O6A 56.6(6) 66 17
O6A Ni1 O6A 90.0 49_655 17
O6A Ni1 O6A 90.0 . 17
O6A Ni1 O6A 146.6(6) 2_655 17
O6B Ni1 O6A 163.3(3) 49_655 18_655
O6B Ni1 O6A 16.7(3) . 18_655
O6B Ni1 O6A 106.7(3) 50 18_655
O6B Ni1 O6A 73.3(3) 2_655 18_655
O6A Ni1 O6A 180.0(5) 66 18_655
O6A Ni1 O6A 146.6(6) 49_655 18_655
O6A Ni1 O6A 33.4(6) . 18_655
O6A Ni1 O6A 90.0 2_655 18_655
O6A Ni1 O6A 123.4(6) 17 18_655
O6B Ni1 O6A 106.7(3) 49_655 50
O6B Ni1 O6A 73.3(3) . 50
O6B Ni1 O6A 16.7(3) 50 50
O6B Ni1 O6A 163.3(3) 2_655 50
O6A Ni1 O6A 90.0 66 50
O6A Ni1 O6A 123.4(6) 49_655 50
O6A Ni1 O6A 56.6(6) . 50
O6A Ni1 O6A 180.0(5) 2_655 50
O6A Ni1 O6A 33.4(6) 17 50
O6A Ni1 O6A 90.0 18_655 50
O6B Ni1 O6A 106.7(3) 49_655 65_655
O6B Ni1 O6A 73.3(3) . 65_655
O6B Ni1 O6A 163.3(3) 50 65_655
O6B Ni1 O6A 16.7(3) 2_655 65_655
O6A Ni1 O6A 123.4(6) 66 65_655
O6A Ni1 O6A 90.0 49_655 65_655
O6A Ni1 O6A 90.0 . 65_655
O6A Ni1 O6A 33.4(6) 2_655 65_655
O6A Ni1 O6A 180.0(5) 17 65_655
O6A Ni1 O6A 56.6(6) 18_655 65_655
O6A Ni1 O6A 146.6(6) 50 65_655
O2 V1 O1 102.93(11) . 9
O2 V1 O1 102.93(11) . 5
O1 V1 O1 92.32(18) 9 5
O2 V1 O1 102.93(11) . 60
O1 V1 O1 81.92(19) 9 60
O1 V1 O1 154.1(2) 5 60
O2 V1 O1 102.93(11) . 55
O1 V1 O1 154.1(2) 9 55
O1 V1 O1 81.92(19) 5 55
O1 V1 O1 92.32(18) 60 55
O2 V1 O4 160.88(18) . .
O1 V1 O4 64.78(15) 9 .
O1 V1 O4 64.78(15) 5 .
O1 V1 O4 90.19(18) 60 .
O1 V1 O4 90.19(18) 55 .
O2 V1 V2 106.26(3) . 5
O1 V1 V2 40.97(9) 9 5
O1 V1 V2 129.03(10) 5 5
O1 V1 V2 40.97(9) 60 5
O1 V1 V2 129.03(10) 55 5
O4 V1 V2 74.66(3) . 5
O2 V1 V2 106.26(3) . .
O1 V1 V2 129.03(10) 9 .
O1 V1 V2 40.97(9) 5 .
O1 V1 V2 129.03(10) 60 .
O1 V1 V2 40.97(9) 55 .
O4 V1 V2 74.66(3) . .
V2 V1 V2 147.48(6) 5 .
O3 V2 O1 111.98(12) . 5
O3 V2 O1 111.98(12) . 56
O1 V2 O1 81.95(9) 5 56
O3 V2 O1 111.98(12) . 55
O1 V2 O1 81.95(9) 5 55
O1 V2 O1 136.0(2) 56 55
O3 V2 O1 111.98(12) . 6
O1 V2 O1 136.0(2) 5 6
O1 V2 O1 81.95(9) 56 6
O1 V2 O1 81.95(9) 55 6
O3 V2 V1 118.74(3) . 51
O1 V2 V1 113.26(10) 5 51
O1 V2 V1 40.98(4) 56 51
O1 V2 V1 113.26(10) 55 51
O1 V2 V1 40.98(4) 6 51
O3 V2 V1 118.74(3) . 11
O1 V2 V1 113.26(10) 5 11
O1 V2 V1 113.26(10) 56 11
O1 V2 V1 40.98(4) 55 11
O1 V2 V1 40.98(4) 6 11
V1 V2 V1 76.63(3) 51 11
O3 V2 V1 118.74(3) . 9
O1 V2 V1 40.98(4) 5 9
O1 V2 V1 40.98(4) 56 9
O1 V2 V1 113.26(10) 55 9
O1 V2 V1 113.26(10) 6 9
V1 V2 V1 76.63(3) 51 9
V1 V2 V1 122.52(6) 11 9
O3 V2 V1 118.74(3) . .
O1 V2 V1 40.98(4) 5 .
O1 V2 V1 113.26(10) 56 .
O1 V2 V1 40.98(4) 55 .
O1 V2 V1 113.26(10) 6 .
V1 V2 V1 122.52(6) 51 .
V1 V2 V1 76.63(3) 11 .
V1 V2 V1 76.63(3) 9 .
O3 V2 O4 159.12(17) . .
O1 V2 O4 47.1(2) 5 .
O1 V2 O4 69.53(12) 56 .
O1 V2 O4 69.53(12) 55 .
O1 V2 O4 88.9(2) 6 .
V1 V2 O4 76.81(13) 51 .
V1 V2 O4 76.81(13) 11 .
V1 V2 O4 47.91(9) 9 .
V1 V2 O4 47.91(9) . .
O4 S1 O4 70.5 . 52
O4 S1 O4 109.5 . 3
O4 S1 O4 70.5 52 3
O4 S1 O4 70.5 . 50
O4 S1 O4 109.5 52 50
O4 S1 O4 70.5 3 50
O4 S1 O4 180.0(11) . 49
O4 S1 O4 109.5 52 49
O4 S1 O4 70.5 3 49
O4 S1 O4 109.5 50 49
O4 S1 O4 109.5 . 2
O4 S1 O4 70.5 52 2
O4 S1 O4 109.5 3 2
O4 S1 O4 180.0(11) 50 2
O4 S1 O4 70.5 49 2
O4 S1 O4 70.5 . 51
O4 S1 O4 109.5 52 51
O4 S1 O4 180.0(11) 3 51
O4 S1 O4 109.5 50 51
O4 S1 O4 109.5 49 51
O4 S1 O4 70.5 2 51
O4 S1 O4 109.5 . 4
O4 S1 O4 180.0(11) 52 4
O4 S1 O4 109.5 3 4
O4 S1 O4 70.5 50 4
O4 S1 O4 70.5 49 4
O4 S1 O4 109.5 2 4
O4 S1 O4 70.5 51 4
V2 O1 V1 98.05(11) 9 5
V2 O1 V1 98.05(11) 9 9
V1 O1 V1 138.8(2) 5 9
V2 O1 O4 97.9(2) 9 .
V1 O1 O4 70.18(11) 5 .
V1 O1 O4 70.18(11) 9 .
V2 O3 Ni1 180.0 . .
S1 O4 O4 54.738(1) . 52
S1 O4 O4 54.734(1) . 50
O4 O4 O4 90.0 52 50
S1 O4 O4 54.734(1) . 51
O4 O4 O4 90.0 52 51
O4 O4 O4 90.0 50 51
S1 O4 O1 139.35(16) . .
O4 O4 O1 99.91(11) 52 .
O4 O4 O1 165.91(16) 50 .
O4 O4 O1 99.91(11) 51 .
S1 O4 V1 125.61(18) . .
O4 O4 V1 131.92(6) 52 .
O4 O4 V1 70.88(18) 50 .
O4 O4 V1 131.92(6) 51 .
O1 O4 V1 95.0(3) . .
S1 O4 V2 104.38(17) . .
O4 O4 V2 159.12(17) 52 .
O4 O4 V2 75.40(11) 50 .
O4 O4 V2 75.40(11) 51 .
O1 O4 V2 97.3(2) . .
V1 O4 V2 57.43(7) . .
O6B O6A O6A 6(2) . 18_655
O6B O6A Li1 136(3) . .
O6A O6A Li1 141.4(12) 18_655 .
O6B O6A Ni1 79(2) . .
O6A O6A Ni1 73.3(3) 18_655 .
Li1 O6A Ni1 145.3(13) . .
O6B O6A Li1 149(2) . 46_544
O6A O6A Li1 153.6(7) 18_655 46_544
Li1 O6A Li1 26.2(15) . 46_544
Ni1 O6A Li1 124.1(7) . 46_544
O6B O6A Li1 149(2) . 93_544
O6A O6A Li1 153.6(7) 18_655 93_544
Li1 O6A Li1 26.2(15) . 93_544
Ni1 O6A Li1 124.1(7) . 93_544
Li1 O6A Li1 36(2) 46_544 93_544
O6A O6B O6A 169(5) 18_655 .
O6A O6B Ni1 84(2) 18_655 .
O6A O6B Ni1 84(2) . .
O6A O6B Li1 156(3) 18_655 .
O6A O6B Li1 35(2) . .
Ni1 O6B Li1 119.1(10) . .
O6A O6B Li1 35(2) 18_655 18_655
O6A O6B Li1 156(3) . 18_655
Ni1 O6B Li1 119.1(10) . 18_655
Li1 O6B Li1 122(2) . 18_655
Li1 Li1 Li1 90.000(14) 93_544 46_544
Li1 Li1 Li1 45.000(9) 93_544 50
Li1 Li1 Li1 45.000(11) 46_544 50
Li1 Li1 O6A 95(5) 93_544 .
Li1 Li1 O6A 95(5) 46_544 .
Li1 Li1 O6A 96.4(12) 50 .
Li1 Li1 O6A 94(4) 93_544 46_544
Li1 Li1 O6A 59(4) 46_544 46_544
Li1 Li1 O6A 71.8(10) 50 46_544
O6A Li1 O6A 152.5(10) . 46_544
Li1 Li1 O6A 59(4) 93_544 93_544
Li1 Li1 O6A 94(4) 46_544 93_544
Li1 Li1 O6A 71.8(10) 50 93_544
O6A Li1 O6A 152.5(10) . 93_544
O6A Li1 O6A 48.3(9) 46_544 93_544
Li1 Li1 O6B 101(5) 93_544 .
Li1 Li1 O6B 101(5) 46_544 .
Li1 Li1 O6B 105.9(10) 50 .
O6A Li1 O6B 9.5(6) . .
O6A Li1 O6B 155.5(6) 46_544 .
O6A Li1 O6B 155.5(6) 93_544 .

loop_
_geom_bond_atom_site_label_1
_geom_bond_atom_site_label_2
_geom_bond_distance
_geom_bond_site_symmetry_2
_geom_bond_publ_flag
Ni1 O3 2.079(7) . y
Ni1 O6B 2.03(2) 49_655 ?
Ni1 O6B 2.03(2) . y
Ni1 O6B 2.03(2) 50 ?
Ni1 O6B 2.03(2) 2_655 ?
Ni1 O6A 2.060(9) 66 ?
Ni1 O6A 2.060(9) 49_655 ?
Ni1 O6A 2.060(9) . y
Ni1 O6A 2.060(9) 2_655 ?
Ni1 O6A 2.060(9) 17 ?
Ni1 O6A 2.060(9) 18_655 ?
Ni1 O6A 2.060(9) 50 ?
Ni1 O6A 2.060(9) 65_655 ?
V1 O2 1.590(4) . y
V1 O1 1.9523(13) 9 ?
V1 O1 1.9523(13) 5 y
V1 O1 1.9523(13) 60 ?
V1 O1 1.9524(13) 55 ?
V1 O4 2.596(6) . ?
V1 V2 2.9475(8) 5 ?
V1 V2 2.9475(8) . y
V2 O3 1.636(7) . y
V2 O1 1.952(3) 5 y
V2 O1 1.952(3) 56 ?
V2 O1 1.952(3) 55 ?
V2 O1 1.952(3) 6 ?
V2 V1 2.9475(8) 51 ?
V2 V1 2.9475(8) 11 ?
V2 V1 2.9475(8) 9 ?
V2 O4 3.373(3) . ?
S1 O4 1.473(10) . y
S1 O4 1.473(10) 52 ?
S1 O4 1.473(10) 3 ?
S1 O4 1.473(10) 50 ?
S1 O4 1.473(10) 49 ?
S1 O4 1.473(10) 2 ?
S1 O4 1.473(10) 51 ?
S1 O4 1.473(10) 4 ?
O1 V2 1.952(3) 9 ?
O1 V1 1.9523(13) 5 ?
O1 V1 1.9523(13) 9 ?
O1 O4 2.496(8) . ?
O4 O4 1.700(12) 52 ?
O4 O4 1.700(12) 50 ?
O4 O4 1.700(12) 51 ?
O6A O6B 0.595(10) . ?
O6A O6A 1.19(2) 18_655 ?
O6A Li1 2.06(4) . ?
O6A Li1 2.39(4) 46_544 y
O6A Li1 2.39(4) 93_544 ?
O6B O6A 0.595(10) 18_655 ?
O6B Li1 2.52(4) . y
O6B Li1 2.52(4) 18_655 ?
Li1 Li1 1.06(6) 93_544 ?
Li1 Li1 1.06(6) 46_544 ?
Li1 Li1 1.49(8) 50 ?
Li1 O6A 2.39(4) 46_544 ?
Li1 O6A 2.39(4) 93_544 ?
